data_4513964
loop_
_publ_author_name
'Kalita, Anamika'
'Hussain, Sameer'
'Malik, Akhtar Hussain'
'Barman, Ujjwol'
'Goswami, Namami'
'Iyer, Parameswar Krishnan'

_publ_section_title
;
 Anion-Exchange Induced Strong \p-\p Interactions in Single Crystalline
 Naphthalene Diimide for Nitroexplosive Sensing: An Electronic Prototype
 for Visual on-Site Detection.
;
_journal_issue 38
_journal_name_full 'ACS applied materials &amp; interfaces'
_journal_page_first 25326
_journal_page_last 25336
_journal_paper_doi 10.1021/acsami.6b08751
_journal_volume 8
_journal_year 2016
_chemical_formula_sum 'C40 H32 N12 O18'
_chemical_formula_weight 968.78
_chemical_name_systematic
; 
 ? 
;
_space_group_IT_number 2
_symmetry_cell_setting triclinic
_symmetry_space_group_name_Hall '-P 1'
_symmetry_space_group_name_H-M 'P -1'
_atom_sites_solution_hydrogens geom
_atom_sites_solution_primary direct
_atom_sites_solution_secondary difmap
_audit_creation_method SHELXL-97
_cell_angle_alpha 101.167(5)
_cell_angle_beta 98.645(5)
_cell_angle_gamma 119.207(3)
_cell_formula_units_Z 1
_cell_length_a 10.2706(6)
_cell_length_b 10.4147(6)
_cell_length_c 11.7961(12)
_cell_measurement_reflns_used 3079
_cell_measurement_temperature 296(2)
_cell_measurement_theta_max 25.50
_cell_measurement_theta_min 1.84
_cell_volume 1035.40(15)
_computing_cell_refinement 'Bruker SMART'
_computing_data_collection 'Bruker SMART'
_computing_data_reduction 'Bruker SAINT'
_computing_molecular_graphics 'Bruker SHELXTL'
_computing_publication_material 'Bruker SHELXTL'
_computing_structure_refinement 'Bruker SHELXTL'
_computing_structure_solution 'Bruker SHELXTL'
_diffrn_ambient_temperature 296(2)
_diffrn_measured_fraction_theta_full 0.959
_diffrn_measured_fraction_theta_max 0.959
_diffrn_measurement_device_type 'CCD area detector'
_diffrn_measurement_method 'phi and omega scans'
_diffrn_radiation_monochromator graphite
_diffrn_radiation_source 'fine-focus sealed tube'
_diffrn_radiation_type MoK\a
_diffrn_radiation_wavelength 0.71073
_diffrn_reflns_av_R_equivalents 0.0607
_diffrn_reflns_av_sigmaI/netI 0.1048
_diffrn_reflns_limit_h_max 10
_diffrn_reflns_limit_h_min -12
_diffrn_reflns_limit_k_max 12
_diffrn_reflns_limit_k_min -12
_diffrn_reflns_limit_l_max 14
_diffrn_reflns_limit_l_min -14
_diffrn_reflns_number 13415
_diffrn_reflns_theta_full 25.50
_diffrn_reflns_theta_max 25.50
_diffrn_reflns_theta_min 1.84
_exptl_absorpt_coefficient_mu 0.126
_exptl_crystal_colour Yellow
_exptl_crystal_density_diffrn 1.554
_exptl_crystal_density_method 'not measured'
_exptl_crystal_description Block
_exptl_crystal_F_000 462
_exptl_crystal_size_max 0.30
_exptl_crystal_size_mid 0.25
_exptl_crystal_size_min 0.23
_refine_diff_density_max 0.528
_refine_diff_density_min -0.460
_refine_diff_density_rms 0.054
_refine_ls_extinction_method none
_refine_ls_goodness_of_fit_ref 1.118
_refine_ls_hydrogen_treatment mixed
_refine_ls_matrix_type full
_refine_ls_number_parameters 317
_refine_ls_number_reflns 3709
_refine_ls_number_restraints 0
_refine_ls_restrained_S_all 1.118
_refine_ls_R_factor_all 0.1776
_refine_ls_R_factor_gt 0.0745
_refine_ls_shift/su_max 0.000
_refine_ls_shift/su_mean 0.000
_refine_ls_structure_factor_coef Fsqd
_refine_ls_weighting_details 'calc w=1/[\s^2^(Fo^2^)+(0.1000P)^2^+0.0000P] where P=(Fo^2^+2Fc^2^)/3'
_refine_ls_weighting_scheme calc
_refine_ls_wR_factor_gt 0.1980
_refine_ls_wR_factor_ref 0.2414
_reflns_number_gt 1596
_reflns_number_total 3709
_reflns_threshold_expression >2sigma(I)
_cod_data_source_file am6b08751_si_002.cif
_cod_data_source_block NDMI
_cod_depositor_comments
;
The following automatic conversions were performed:

'_symmetry_cell_setting' value 'Triclinic' changed to 'triclinic'
according to
/usr/data/users/saulius/crontab/automatic-downloads/current/ACS/lib/dictionaries/cif_core.dic
dictionary named 'cif_core.dic' version 2.4.2 from 2011-04-26.

Automatic conversion script
Id: cif_fix_values 4268 2015-11-12 08:31:59Z antanas 
;
_cod_original_cell_volume 1035.40(14)
_cod_original_sg_symbol_H-M P-1
_cod_database_code 4513964

loop_
_symmetry_equiv_pos_as_xyz
'x, y, z'
'-x, -y, -z'

loop_
_atom_site_label
_atom_site_type_symbol
_atom_site_fract_x
_atom_site_fract_y
_atom_site_fract_z
_atom_site_U_iso_or_equiv
_atom_site_adp_type
_atom_site_occupancy
_atom_site_symmetry_multiplicity
_atom_site_calc_flag
_atom_site_refinement_flags
N3 N 0.3215(5) 0.8077(4) 0.1869(3) 0.0564(10) Uani 1 1 d .
N2 N 0.1514(5) 1.0071(5) -0.0451(3) 0.0546(10) Uani 1 1 d .
N1 N 0.2074(5) 1.2123(5) -0.0941(4) 0.0554(10) Uani 1 1 d .
N5 N 0.7686(6) 0.7631(5) 0.4911(5) 0.0687(12) Uani 1 1 d .
N4 N 0.3704(8) 0.6694(6) 0.7140(5) 0.0951(16) Uani 1 1 d .
N6 N 0.2197(7) 0.4747(5) 0.2761(5) 0.0843(15) Uani 1 1 d .
C10 C 0.4639(5) 0.9618(5) 0.4378(4) 0.0474(12) Uani 1 1 d .
C9 C 0.2999(6) 0.8785(5) 0.3913(4) 0.0500(12) Uani 1 1 d .
C11 C 0.5595(6) 0.9698(5) 0.3597(4) 0.0519(12) Uani 1 1 d .
C15 C 0.6102(6) 0.7060(5) 0.4981(4) 0.0535(12) Uani 1 1 d .
C13 C 0.4164(6) 0.6620(5) 0.6030(5) 0.0556(13) Uani 1 1 d .
C7 C 0.2501(6) 0.7300(5) 0.0558(4) 0.0676(14) Uani 1 1 d .
H7A H 0.1437 0.6460 0.0411 0.081 Uiso 1 1 calc R
H7B H 0.3068 0.6859 0.0252 0.081 Uiso 1 1 calc R
C12 C 0.4844(6) 0.8856(6) 0.2294(5) 0.0610(14) Uani 1 1 d .
C8 C 0.2246(6) 0.8006(5) 0.2611(4) 0.0549(13) Uani 1 1 d .
C17 C 0.3434(7) 0.5641(5) 0.3895(4) 0.0625(14) Uani 1 1 d .
C14 C 0.5821(7) 0.7338(5) 0.6148(4) 0.0578(13) Uani 1 1 d .
C16 C 0.4960(7) 0.6259(5) 0.3913(4) 0.0617(14) Uani 1 1 d .
H16 H 0.5218 0.6133 0.3194 0.074 Uiso 1 1 calc R
C5 C 0.1530(6) 0.9036(5) 0.0235(4) 0.0622(13) Uani 1 1 d .
H5A H 0.0473 0.8183 0.0090 0.075 Uiso 1 1 calc R
H5B H 0.1942 0.9600 0.1090 0.075 Uiso 1 1 calc R
C4 C 0.2394(6) 1.1604(7) -0.0066(4) 0.0597(13) Uani 1 1 d .
H4 H 0.3112 1.2209 0.0689 0.072 Uiso 1 1 calc R
C3 C 0.0608(5) 0.9605(6) -0.1602(4) 0.0590(13) Uani 1 1 d .
H3 H -0.0117 0.8591 -0.2083 0.071 Uiso 1 1 calc R
C2 C 0.0962(6) 1.0887(6) -0.1905(4) 0.0570(13) Uani 1 1 d .
H2 H 0.0530 1.0928 -0.2639 0.068 Uiso 1 1 calc R
C6 C 0.2505(6) 0.8409(6) -0.0119(4) 0.0650(14) Uani 1 1 d .
H6A H 0.3567 0.9263 0.0045 0.078 Uiso 1 1 calc R
H6B H 0.2109 0.7873 -0.0979 0.078 Uiso 1 1 calc R
C18 C 0.3022(6) 0.5824(5) 0.4977(5) 0.0624(14) Uani 1 1 d .
H18 H 0.1984 0.5406 0.4964 0.075 Uiso 1 1 calc R
C1 C 0.2790(7) 1.3746(6) -0.0918(5) 0.0886(18) Uani 1 1 d .
H1A H 0.3186 1.4401 -0.0099 0.133 Uiso 1 1 calc R
H1B H 0.2024 1.3878 -0.1362 0.133 Uiso 1 1 calc R
H1C H 0.3628 1.4018 -0.1279 0.133 Uiso 1 1 calc R
O1 O 0.0849(4) 0.7308(4) 0.2163(3) 0.0712(10) Uani 1 1 d .
O2 O 0.5600(4) 0.8811(4) 0.1593(3) 0.0838(12) Uani 1 1 d .
O5 O 0.6857(4) 0.8075(4) 0.7132(3) 0.0912(12) Uani 1 1 d .
O8 O 0.2588(6) 0.4581(5) 0.1831(4) 0.1141(16) Uani 1 1 d .
O9 O 0.0862(6) 0.4213(5) 0.2790(4) 0.1177(17) Uani 1 1 d .
O6 O 0.8723(5) 0.8147(6) 0.5775(4) 0.136(2) Uani 1 1 d .
O7 O 0.7900(5) 0.7504(6) 0.3927(4) 0.1375(19) Uani 1 1 d .
O4 O 0.4439(8) 0.7151(13) 0.8014(5) 0.302(7) Uani 1 1 d .
O3 O 0.2434(8) 0.6355(9) 0.7074(6) 0.216(4) Uani 1 1 d .
C19 C 0.2124(6) 0.8730(5) 0.4698(5) 0.0573(13) Uani 1 1 d .
H19 H 0.1045 0.8186 0.4398 0.069 Uiso 1 1 calc R
C20 C 0.7184(6) 1.0527(6) 0.4066(4) 0.0603(14) Uani 1 1 d .
H20 H 0.7805 1.0594 0.3554 0.072 Uiso 1 1 calc R

loop_
_atom_site_aniso_label
_atom_site_aniso_U_11
_atom_site_aniso_U_22
_atom_site_aniso_U_33
_atom_site_aniso_U_23
_atom_site_aniso_U_13
_atom_site_aniso_U_12
N3 0.063(3) 0.065(3) 0.051(3) 0.019(2) 0.016(2) 0.042(2)
N2 0.060(3) 0.065(3) 0.045(2) 0.017(2) 0.016(2) 0.037(3)
N1 0.060(3) 0.066(3) 0.047(3) 0.019(2) 0.017(2) 0.038(3)
N5 0.074(4) 0.073(3) 0.058(3) 0.017(3) 0.022(3) 0.039(3)
N4 0.077(4) 0.120(4) 0.067(4) 0.000(3) 0.028(4) 0.046(4)
N6 0.097(5) 0.065(3) 0.074(4) 0.005(3) -0.008(4) 0.046(3)
C10 0.058(4) 0.057(3) 0.053(3) 0.028(3) 0.023(3) 0.043(3)
C9 0.049(3) 0.063(3) 0.054(3) 0.025(3) 0.022(3) 0.036(3)
C11 0.058(3) 0.071(3) 0.051(3) 0.031(3) 0.025(3) 0.045(3)
C15 0.057(3) 0.055(3) 0.043(3) 0.010(2) 0.008(3) 0.030(3)
C13 0.062(4) 0.050(3) 0.059(4) 0.014(3) 0.016(3) 0.034(3)
C7 0.084(4) 0.076(3) 0.052(3) 0.009(3) 0.015(3) 0.054(3)
C12 0.075(4) 0.078(4) 0.058(4) 0.029(3) 0.025(3) 0.056(3)
C8 0.056(4) 0.062(3) 0.057(4) 0.024(3) 0.018(3) 0.037(3)
C17 0.078(4) 0.055(3) 0.046(3) 0.010(3) -0.004(3) 0.037(3)
C14 0.075(4) 0.059(3) 0.042(3) 0.016(3) 0.011(3) 0.039(3)
C16 0.077(4) 0.062(3) 0.052(3) 0.019(3) 0.016(3) 0.040(3)
C5 0.080(4) 0.074(3) 0.054(3) 0.027(3) 0.025(3) 0.051(3)
C4 0.057(3) 0.079(4) 0.042(3) 0.011(3) 0.010(3) 0.040(3)
C3 0.063(3) 0.067(4) 0.038(3) 0.007(3) 0.005(3) 0.034(3)
C2 0.060(3) 0.069(4) 0.041(3) 0.014(3) 0.009(3) 0.037(3)
C6 0.076(4) 0.093(4) 0.045(3) 0.019(3) 0.019(3) 0.059(3)
C18 0.049(3) 0.050(3) 0.078(4) 0.019(3) 0.011(3) 0.022(3)
C1 0.099(5) 0.073(4) 0.086(4) 0.026(3) 0.022(4) 0.041(4)
O1 0.053(2) 0.084(3) 0.068(2) 0.026(2) 0.013(2) 0.030(2)
O2 0.083(3) 0.135(3) 0.062(2) 0.027(2) 0.032(2) 0.076(3)
O5 0.078(3) 0.115(3) 0.042(2) 0.007(2) 0.005(2) 0.033(2)
O8 0.151(4) 0.113(4) 0.054(3) -0.001(3) -0.007(3) 0.072(3)
O9 0.081(3) 0.112(4) 0.118(4) 0.002(3) -0.024(3) 0.047(3)
O6 0.066(3) 0.207(5) 0.074(3) 0.009(3) 0.006(3) 0.046(3)
O7 0.105(4) 0.226(5) 0.089(4) 0.063(4) 0.055(3) 0.081(4)
O4 0.122(5) 0.641(18) 0.046(3) 0.009(6) 0.023(3) 0.169(8)
O3 0.129(5) 0.296(9) 0.134(5) 0.008(5) 0.074(5) 0.061(6)
C19 0.047(3) 0.075(3) 0.064(4) 0.032(3) 0.020(3) 0.037(3)
C20 0.062(4) 0.085(4) 0.057(4) 0.033(3) 0.029(3) 0.049(3)

loop_
_atom_type_symbol
_atom_type_description
_atom_type_scat_dispersion_real
_atom_type_scat_dispersion_imag
_atom_type_scat_source
C C 0.0033 0.0016 'International Tables Vol C Tables 4.2.6.8 and 6.1.1.4'
H H 0.0000 0.0000 'International Tables Vol C Tables 4.2.6.8 and 6.1.1.4'
N N 0.0061 0.0033 'International Tables Vol C Tables 4.2.6.8 and 6.1.1.4'
O O 0.0106 0.0060 'International Tables Vol C Tables 4.2.6.8 and 6.1.1.4'

loop_
_geom_angle_atom_site_label_1
_geom_angle_atom_site_label_2
_geom_angle_atom_site_label_3
_geom_angle
_geom_angle_site_symmetry_1
_geom_angle_site_symmetry_3
C12 N3 C8 124.1(4) . .
C12 N3 C7 117.0(4) . .
C8 N3 C7 118.9(4) . .
C4 N2 C3 108.8(4) . .
C4 N2 C5 125.7(4) . .
C3 N2 C5 125.5(4) . .
C4 N1 C2 108.6(4) . .
C4 N1 C1 127.0(5) . .
C2 N1 C1 124.4(4) . .
O6 N5 O7 120.3(5) . .
O6 N5 C15 121.4(5) . .
O7 N5 C15 118.2(5) . .
O4 N4 O3 115.1(7) . .
O4 N4 C13 126.3(7) . .
O3 N4 C13 118.2(7) . .
O9 N6 O8 124.4(6) . .
O9 N6 C17 118.4(6) . .
O8 N6 C17 117.2(6) . .
C10 C10 C9 120.6(5) 2_676 .
C10 C10 C11 118.6(5) 2_676 .
C9 C10 C11 120.8(4) . .
C19 C9 C10 118.8(4) . .
C19 C9 C8 120.6(4) . .
C10 C9 C8 120.6(4) . .
C20 C11 C10 119.8(4) . .
C20 C11 C12 121.2(4) . .
C10 C11 C12 119.0(4) . .
C16 C15 C14 124.1(5) . .
C16 C15 N5 116.1(5) . .
C14 C15 N5 119.8(4) . .
C18 C13 C14 125.1(5) . .
C18 C13 N4 117.6(5) . .
C14 C13 N4 117.2(5) . .
N3 C7 C6 112.1(4) . .
O2 C12 N3 120.0(5) . .
O2 C12 C11 121.8(5) . .
N3 C12 C11 118.1(4) . .
O1 C8 N3 119.5(5) . .
O1 C8 C9 123.2(4) . .
N3 C8 C9 117.3(4) . .
C16 C17 C18 120.8(5) . .
C16 C17 N6 120.7(6) . .
C18 C17 N6 118.5(6) . .
O5 C14 C15 124.7(5) . .
O5 C14 C13 123.9(5) . .
C15 C14 C13 111.4(4) . .
C15 C16 C17 120.1(5) . .
N2 C5 C6 111.4(4) . .
N1 C4 N2 108.2(4) . .
C2 C3 N2 107.0(4) . .
C3 C2 N1 107.5(4) . .
C5 C6 C7 112.2(4) . .
C13 C18 C17 118.6(5) . .
C9 C19 C20 121.5(5) . 2_676
C11 C20 C19 120.7(4) . 2_676

loop_
_geom_bond_atom_site_label_1
_geom_bond_atom_site_label_2
_geom_bond_distance
_geom_bond_site_symmetry_2
N3 C12 1.405(6) .
N3 C8 1.406(6) .
N3 C7 1.476(5) .
N2 C4 1.326(5) .
N2 C3 1.367(5) .
N2 C5 1.473(5) .
N1 C4 1.325(5) .
N1 C2 1.364(5) .
N1 C1 1.470(5) .
N5 O6 1.168(5) .
N5 O7 1.209(5) .
N5 C15 1.457(6) .
N4 O4 1.041(6) .
N4 O3 1.158(7) .
N4 C13 1.458(7) .
N6 O9 1.211(6) .
N6 O8 1.234(6) .
N6 C17 1.457(7) .
C10 C10 1.408(8) 2_676
C10 C9 1.415(6) .
C10 C11 1.429(6) .
C9 C19 1.375(6) .
C9 C8 1.470(6) .
C11 C20 1.372(6) .
C11 C12 1.479(7) .
C15 C16 1.362(6) .
C15 C14 1.452(6) .
C13 C18 1.349(6) .
C13 C14 1.457(7) .
C7 C6 1.526(6) .
C12 O2 1.226(5) .
C8 O1 1.213(5) .
C17 C16 1.368(7) .
C17 C18 1.411(7) .
C14 O5 1.247(5) .
C5 C6 1.504(6) .
C3 C2 1.339(6) .
C19 C20 1.394(6) 2_676
C20 C19 1.394(6) 2_676
